data_7202856
loop_
_publ_author_name
'Pierre Thu\'ery'

_publ_section_title
;
 Neodymium(iii) d(?)-citramalate: a chiral three-dimensional framework
 with water-filled channels
;
_journal_issue 6
_journal_name_full CrystEngComm
_journal_page_first 460
_journal_paper_doi 10.1039/b703230g
_journal_volume 9
_journal_year 2007
_chemical_absolute_configuration ad
_chemical_formula_sum 'C42 H72 N Nd7 O61'
_chemical_formula_weight 2576.69
_space_group_IT_number 178
_symmetry_cell_setting hexagonal
_symmetry_space_group_name_Hall 'P 61 2 (0 0 5)'
_symmetry_space_group_name_H-M 'P 61 2 2'
_atom_sites_solution_hydrogens geom
_atom_sites_solution_primary direct
_atom_sites_solution_secondary difmap
_audit_creation_method SHELXL-97
_cell_angle_alpha 90.00
_cell_angle_beta 90.00
_cell_angle_gamma 120.00
_cell_formula_units_Z 6
_cell_length_a 12.7819(6)
_cell_length_b 12.7819(6)
_cell_length_c 85.294(4)
_cell_measurement_reflns_used 127725
_cell_measurement_temperature 100(2)
_cell_measurement_theta_max 25.68
_cell_measurement_theta_min 3.01
_cell_volume 12068.1(10)
_computing_cell_refinement 'HKL2000 (Otwinowski & Minor, 1997)'
_computing_data_collection 'COLLECT (Hooft, 1998)'
_computing_data_reduction 'HKL2000 (Otwinowski & Minor, 1997)'
_computing_molecular_graphics 'SHELXTL (Sheldrick, 1999)'
_computing_publication_material 'SHELXTL (Sheldrick, 1999); PLATON (Spek, 2003)'
_computing_structure_refinement 'SHELXL-97 (Sheldrick, 1997)'
_computing_structure_solution 'SHELXS-97 (Sheldrick, 1997)'
_diffrn_ambient_temperature 100(2)
_diffrn_measured_fraction_theta_full 0.992
_diffrn_measured_fraction_theta_max 0.992
_diffrn_measurement_device_type 'Nonius Kappa-CCD area-detector diffractometer'
_diffrn_measurement_method 'two \f and five \w scans with 2\% steps'
_diffrn_radiation_monochromator graphite
_diffrn_radiation_source 'fine-focus sealed tube'
_diffrn_radiation_type MoK\a
_diffrn_radiation_wavelength 0.71073
_diffrn_reflns_av_R_equivalents 0.0744
_diffrn_reflns_av_sigmaI/netI 0.0867
_diffrn_reflns_limit_h_max 15
_diffrn_reflns_limit_h_min -15
_diffrn_reflns_limit_k_max 12
_diffrn_reflns_limit_k_min -12
_diffrn_reflns_limit_l_max 104
_diffrn_reflns_limit_l_min -97
_diffrn_reflns_number 127725
_diffrn_reflns_theta_full 25.68
_diffrn_reflns_theta_max 25.68
_diffrn_reflns_theta_min 3.01
_diffrn_standards_decay_% 0
_diffrn_standards_interval_time 0
_diffrn_standards_number 0
_exptl_absorpt_coefficient_mu 4.546
_exptl_absorpt_correction_T_max 0.695
_exptl_absorpt_correction_T_min 0.482
_exptl_absorpt_correction_type multi-scan
_exptl_absorpt_process_details 'SCALEPACK (Otwinowski & Minor, 1997)'
_exptl_crystal_colour colourless
_exptl_crystal_density_diffrn 2.127
_exptl_crystal_density_method 'not measured'
_exptl_crystal_description parallelepiped
_exptl_crystal_F_000 7434
_exptl_crystal_size_max 0.14
_exptl_crystal_size_mid 0.11
_exptl_crystal_size_min 0.08
_refine_diff_density_max 1.694
_refine_diff_density_min -1.793
_refine_diff_density_rms 0.201
_refine_ls_abs_structure_details 'Flack H D (1983), Acta Cryst. A39, 876-881'
_refine_ls_abs_structure_Flack 0.01(3)
_refine_ls_extinction_method none
_refine_ls_goodness_of_fit_ref 0.993
_refine_ls_hydrogen_treatment constr
_refine_ls_matrix_type full
_refine_ls_number_parameters 542
_refine_ls_number_reflns 7613
_refine_ls_number_restraints 78
_refine_ls_restrained_S_all 1.001
_refine_ls_R_factor_all 0.0810
_refine_ls_R_factor_gt 0.0516
_refine_ls_shift/su_max 0.002
_refine_ls_shift/su_mean 0.000
_refine_ls_structure_factor_coef Fsqd
_refine_ls_weighting_details 'calc w=1/[\s^2^(Fo^2^)+(0.0743P)^2^] where P=(Fo^2^+2Fc^2^)/3'
_refine_ls_weighting_scheme calc
_refine_ls_wR_factor_gt 0.1146
_refine_ls_wR_factor_ref 0.1266
_reflns_number_gt 5687
_reflns_number_total 7613
_reflns_threshold_expression >2sigma(I)
_cod_data_source_file b703230g.txt
_cod_data_source_block 1
_cod_database_code 7202856

loop_
_symmetry_equiv_pos_as_xyz
'x, y, z'
'-y, x-y, z+1/3'
'-x+y, -x, z+2/3'
'-x, -y, z+1/2'
'y, -x+y, z+5/6'
'x-y, x, z+1/6'
'y, x, -z+1/3'
'x-y, -y, -z'
'-x, -x+y, -z+2/3'
'-y, -x, -z+5/6'
'-x+y, y, -z+1/2'
'x, x-y, -z+1/6'

loop_
_atom_site_label
_atom_site_type_symbol
_atom_site_fract_x
_atom_site_fract_y
_atom_site_fract_z
_atom_site_U_iso_or_equiv
_atom_site_adp_type
_atom_site_occupancy
_atom_site_symmetry_multiplicity
_atom_site_calc_flag
_atom_site_refinement_flags
_atom_site_disorder_assembly
_atom_site_disorder_group
Nd1 Nd 0.47516(4) 0.52484(4) 0.9167 0.0280(2) Uani 1 2 d S . .
Nd2 Nd 0.47148(6) 0.45832(7) 0.995278(6) 0.03470(19) Uani 1 1 d . . .
Nd3 Nd 0.61324(6) 0.40872(6) 0.953673(6) 0.03149(18) Uani 1 1 d . . .
Nd4 Nd 0.96511(6) 0.65898(7) 0.959432(7) 0.0376(2) Uani 1 1 d . . .
O1A O 0.3545(7) 0.5402(7) 0.98346(7) 0.0322(19) Uani 1 1 d . . .
O2A O 0.4600(7) 0.4615(7) 0.96486(7) 0.036(2) Uani 1 1 d . . .
O3A O 0.4003(7) 0.5152(7) 0.94316(7) 0.0337(19) Uani 1 1 d . . .
O4A O 0.1401(7) 0.4904(9) 0.98847(8) 0.045(2) Uani 1 1 d . . .
O5A O 0.0739(9) 0.5707(8) 0.97099(10) 0.049(2) Uani 1 1 d . . .
C1A C 0.3432(11) 0.5613(11) 0.96713(11) 0.032(3) Uani 1 1 d . . .
C2A C 0.4057(11) 0.5053(12) 0.95738(13) 0.038(3) Uani 1 1 d . . .
C3A C 0.2120(10) 0.5024(13) 0.96233(11) 0.040(3) Uani 1 1 d . . .
H3A1 H 0.1785 0.4157 0.9615 0.047 Uiso 1 1 calc R . .
H3A2 H 0.2060 0.5322 0.9521 0.047 Uiso 1 1 calc R . .
C4A C 0.1395(12) 0.5294(13) 0.97427(14) 0.048(4) Uani 1 1 d . . .
C5A C 0.4124(12) 0.7005(11) 0.96447(13) 0.043(3) Uani 1 1 d . . .
H5A1 H 0.3672 0.7346 0.9690 0.064 Uiso 1 1 calc R . .
H5A2 H 0.4223 0.7172 0.9534 0.064 Uiso 1 1 calc R . .
H5A3 H 0.4903 0.7355 0.9694 0.064 Uiso 1 1 calc R . .
O1B O 0.6586(7) 0.7319(7) 0.91604(8) 0.0342(19) Uani 1 1 d . . .
O2B O 0.6438(7) 0.5769(7) 0.93616(7) 0.0296(18) Uani 1 1 d . . .
O3B O 0.8410(8) 0.6405(8) 0.93709(8) 0.041(2) Uani 1 1 d . . .
O4B O 0.6526(7) 0.5246(7) 0.90338(7) 0.0311(19) Uani 1 1 d . . .
O5B O 0.7767(7) 0.5877(7) 0.88340(8) 0.038(2) Uani 1 1 d . . .
C1B C 0.7772(12) 0.7469(12) 0.91972(13) 0.041(3) Uani 1 1 d . . .
C2B C 0.7479(12) 0.6453(11) 0.93195(12) 0.029(3) Uani 1 1 d . . .
C3B C 0.8299(10) 0.7259(10) 0.90509(12) 0.030(3) Uani 1 1 d . . .
H3B1 H 0.9050 0.7286 0.9078 0.036 Uiso 1 1 calc R . .
H3B2 H 0.8490 0.7913 0.8978 0.036 Uiso 1 1 calc R . .
C4B C 0.7485(12) 0.6078(13) 0.89702(13) 0.037(3) Uani 1 1 d . . .
C5B C 0.8569(12) 0.8683(11) 0.92682(13) 0.040(3) Uani 1 1 d . . .
H5B1 H 0.8643 0.9300 0.9197 0.059 Uiso 1 1 calc R . .
H5B2 H 0.9354 0.8783 0.9288 0.059 Uiso 1 1 calc R . .
H5B3 H 0.8223 0.8746 0.9365 0.059 Uiso 1 1 calc R . .
O1C O 0.9237(8) 0.8231(8) 0.96730(9) 0.045(2) Uani 1 1 d . . .
O2C O 0.6391(7) 0.6376(7) 0.98539(8) 0.0336(19) Uani 1 1 d . . .
O3C O 0.7443(7) 0.6065(7) 0.96673(8) 0.0314(19) Uani 1 1 d . . .
O4C O 0.9292(7) 0.6463(8) 0.98840(8) 0.037(2) Uani 1 1 d . . .
O5C O 0.9901(8) 0.7282(8) 1.01131(9) 0.047(2) Uani 1 1 d . . .
C1C C 0.8381(10) 0.8013(12) 0.97960(12) 0.036(3) Uani 1 1 d . . .
C2C C 0.7291(13) 0.6684(12) 0.97709(12) 0.039(3) Uani 1 1 d . . .
C3C C 0.8956(12) 0.8100(11) 0.99577(12) 0.036(3) Uani 1 1 d . . .
H3C1 H 0.9608 0.8925 0.9972 0.044 Uiso 1 1 calc R . .
H3C2 H 0.8354 0.7944 1.0037 0.044 Uiso 1 1 calc R . .
C4C C 0.9447(11) 0.7278(10) 0.99863(12) 0.030(3) Uani 1 1 d . . .
C5C C 0.7926(13) 0.8885(12) 0.97814(14) 0.045(3) Uani 1 1 d . . .
H5C1 H 0.8597 0.9697 0.9783 0.068 Uiso 1 1 calc R . .
H5C2 H 0.7393 0.8771 0.9867 0.068 Uiso 1 1 calc R . .
H5C3 H 0.7497 0.8747 0.9684 0.068 Uiso 1 1 calc R . .
O1D O 0.6239(8) 0.2248(8) 0.96086(8) 0.041(2) Uani 1 1 d . . .
O2D O 0.8100(7) 0.4390(7) 0.96474(8) 0.034(2) Uani 1 1 d . . .
O3D O 0.8657(7) 0.3894(8) 0.98728(8) 0.041(2) Uani 1 1 d . . .
O4D O 0.5768(7) 0.3643(7) 0.98129(8) 0.0297(19) Uani 1 1 d . . .
O5D O 0.4824(8) 0.2652(9) 1.00216(9) 0.051(2) Uani 1 1 d . . .
C1D C 0.6925(11) 0.2362(11) 0.97481(12) 0.033(3) Uani 1 1 d . . .
C2D C 0.7992(11) 0.3656(12) 0.97565(12) 0.033(3) Uani 1 1 d . . .
C3D C 0.6068(12) 0.2030(12) 0.98940(12) 0.039(3) Uani 1 1 d . . .
H3D1 H 0.5426 0.1196 0.9885 0.046 Uiso 1 1 calc R . .
H3D2 H 0.6523 0.2104 0.9988 0.046 Uiso 1 1 calc R . .
C4D C 0.5533(11) 0.2811(12) 0.99076(13) 0.039(3) Uani 1 1 d . . .
C5D C 0.7414(15) 0.1474(14) 0.97484(15) 0.060(4) Uani 1 1 d . . .
H5D1 H 0.6766 0.0671 0.9727 0.090 Uiso 1 1 calc R . .
H5D2 H 0.7758 0.1491 0.9849 0.090 Uiso 1 1 calc R . .
H5D3 H 0.8024 0.1707 0.9669 0.090 Uiso 1 1 calc R . .
N1 N 1.1698(17) 0.8322(15) 0.9386(2) 0.045(5) Uani 0.50 1 d PDU . .
C1 C 0.7296(13) 0.9865(15) 0.89440(16) 0.036(4) Uani 1 1 d DU . .
O1 O 0.2899(10) 0.5601(11) 0.91306(13) 0.082(3) Uani 0.50 1 d PU . .
O2 O 0.7145(8) 0.3686(8) 0.93164(8) 0.046(2) Uani 1 1 d . . .
O3 O 0.9584(10) 0.5067(9) 0.93849(9) 0.064(3) Uani 1 1 d . . .
O4 O 1.1513(10) 0.8270(10) 0.97310(12) 0.077(3) Uani 1 1 d . . .
O5 O 1.1594(16) 0.7329(13) 0.94189(17) 0.043(4) Uani 0.50 1 d PDU . .
O6 O 1.0847(12) 0.8462(13) 0.94178(14) 0.043(4) Uani 0.50 1 d PDU . .
O7 O 1.2531(19) 0.906(2) 0.9300(3) 0.063(7) Uani 0.50 1 d PDU . .
O8 O 0.6527(11) 0.9260(11) 0.90509(13) 0.044(3) Uani 1 1 d D . .
O9 O 0.7051(13) 1.0494(13) 0.88547(16) 0.055(4) Uani 1 1 d DU . .
O10 O 0.8078(17) 0.9576(18) 0.89066(19) 0.060(5) Uani 1 1 d DU . .
O11 O 0.9222(14) 0.7370(15) 0.86111(16) 0.038(4) Uani 0.50 1 d PU . .
O12 O 1.0559(15) 1.0594(13) 0.96671(16) 0.039(4) Uani 0.50 1 d PU . .
O13 O 1.467(2) 0.9386(19) 0.9243(2) 0.078(6) Uani 0.50 1 d PU . .
O14 O 0.6970(19) 0.1436(18) 0.9321(2) 0.069(6) Uani 0.50 1 d PU . .

loop_
_atom_site_aniso_label
_atom_site_aniso_U_11
_atom_site_aniso_U_22
_atom_site_aniso_U_33
_atom_site_aniso_U_23
_atom_site_aniso_U_13
_atom_site_aniso_U_12
Nd1 0.0385(4) 0.0385(4) 0.0142(3) 0.0004(3) 0.0004(3) 0.0245(5)
Nd2 0.0376(4) 0.0602(5) 0.0172(3) 0.0046(3) 0.0021(3) 0.0326(4)
Nd3 0.0433(4) 0.0454(4) 0.0165(3) 0.0006(3) -0.0012(3) 0.0302(4)
Nd4 0.0410(5) 0.0595(5) 0.0223(3) 0.0055(3) 0.0017(3) 0.0327(4)
O1A 0.031(4) 0.055(5) 0.013(3) 0.004(3) -0.003(3) 0.024(4)
O2A 0.048(5) 0.057(6) 0.016(3) 0.009(4) 0.002(3) 0.036(5)
O3A 0.048(5) 0.044(5) 0.013(3) 0.005(3) 0.002(3) 0.026(4)
O4A 0.035(5) 0.085(6) 0.020(3) 0.009(4) 0.006(3) 0.034(4)
O5A 0.051(6) 0.062(7) 0.056(5) 0.024(5) 0.014(5) 0.044(6)
C1A 0.034(7) 0.053(9) 0.018(5) -0.002(5) 0.000(5) 0.027(7)
C2A 0.036(8) 0.058(9) 0.033(6) 0.002(6) 0.001(5) 0.034(7)
C3A 0.033(7) 0.077(10) 0.014(5) 0.002(6) 0.000(5) 0.031(7)
C4A 0.045(9) 0.063(10) 0.038(7) 0.005(7) -0.003(6) 0.027(8)
C5A 0.059(9) 0.051(9) 0.028(6) 0.003(6) 0.016(6) 0.035(8)
O1B 0.045(5) 0.039(5) 0.025(4) -0.007(3) -0.005(4) 0.026(4)
O2B 0.032(5) 0.034(5) 0.021(3) 0.000(3) -0.004(3) 0.016(4)
O3B 0.050(6) 0.070(7) 0.020(4) 0.000(4) 0.008(4) 0.042(5)
O4B 0.040(5) 0.037(5) 0.022(3) 0.003(3) 0.005(3) 0.024(4)
O5B 0.045(5) 0.042(5) 0.028(4) -0.006(3) 0.012(3) 0.024(4)
C1B 0.033(8) 0.052(9) 0.036(6) -0.001(6) 0.004(6) 0.020(7)
C2B 0.037(5) 0.030(5) 0.023(4) -0.006(3) -0.005(4) 0.019(4)
C3B 0.022(7) 0.028(7) 0.035(6) -0.006(5) 0.008(5) 0.010(6)
C4B 0.038(6) 0.058(7) 0.031(5) -0.003(5) -0.006(5) 0.036(6)
C5B 0.044(8) 0.039(8) 0.036(6) -0.008(6) -0.007(6) 0.021(7)
O1C 0.052(6) 0.062(6) 0.036(4) -0.001(4) 0.002(4) 0.040(5)
O2C 0.034(5) 0.051(5) 0.022(4) -0.006(4) 0.006(4) 0.026(4)
O3C 0.034(5) 0.039(5) 0.025(4) -0.004(4) -0.004(3) 0.022(4)
O4C 0.040(5) 0.049(6) 0.024(4) 0.000(4) -0.006(4) 0.024(5)
O5C 0.053(6) 0.060(6) 0.032(4) -0.009(4) -0.004(4) 0.031(5)
C1C 0.020(7) 0.054(9) 0.028(6) -0.003(6) -0.008(5) 0.012(6)
C2C 0.064(10) 0.040(8) 0.018(5) -0.004(5) -0.013(6) 0.031(8)
C3C 0.044(8) 0.041(8) 0.029(6) -0.008(5) -0.006(5) 0.025(7)
C4C 0.034(5) 0.035(5) 0.018(4) -0.004(3) -0.002(3) 0.013(4)
C5C 0.058(10) 0.037(8) 0.041(7) -0.006(6) 0.000(6) 0.023(8)
O1D 0.043(5) 0.058(6) 0.034(4) 0.003(4) -0.005(4) 0.033(5)
O2D 0.051(5) 0.045(5) 0.019(4) 0.002(3) -0.002(3) 0.034(5)
O3D 0.049(6) 0.074(6) 0.020(4) -0.010(4) -0.011(4) 0.045(5)
O4D 0.035(4) 0.047(5) 0.019(3) 0.006(3) -0.001(3) 0.028(4)
O5D 0.063(6) 0.082(7) 0.030(4) 0.018(4) 0.011(4) 0.052(6)
C1D 0.041(6) 0.046(7) 0.025(5) 0.008(5) -0.003(5) 0.031(5)
C2D 0.042(8) 0.059(9) 0.019(5) -0.001(5) 0.002(5) 0.040(7)
C3D 0.045(8) 0.064(9) 0.026(5) -0.006(6) 0.003(5) 0.041(8)
C4D 0.033(6) 0.052(7) 0.025(5) 0.009(5) 0.001(5) 0.017(5)
C5D 0.099(13) 0.074(11) 0.039(7) 0.006(7) 0.006(7) 0.066(10)
N1 0.071(10) 0.032(9) 0.043(8) 0.007(7) -0.003(7) 0.035(8)
C1 0.031(8) 0.047(8) 0.033(7) 0.009(6) -0.008(6) 0.022(7)
O1 0.076(5) 0.099(5) 0.092(5) 0.011(4) -0.001(4) 0.059(4)
O2 0.058(6) 0.072(7) 0.026(4) 0.000(4) 0.000(4) 0.047(5)
O3 0.099(9) 0.088(8) 0.034(5) -0.001(5) -0.006(5) 0.069(7)
O4 0.067(8) 0.086(8) 0.070(6) 0.019(6) -0.006(6) 0.033(7)
O5 0.049(8) 0.038(8) 0.037(7) 0.010(6) 0.019(6) 0.018(6)
O6 0.029(5) 0.054(6) 0.038(5) 0.010(4) -0.001(4) 0.015(4)
O7 0.054(10) 0.042(10) 0.089(10) 0.016(8) 0.024(8) 0.021(8)
O8 0.050(9) 0.033(7) 0.052(7) 0.002(6) -0.006(6) 0.025(7)
O9 0.054(8) 0.048(8) 0.061(7) 0.018(6) 0.008(6) 0.024(6)
O10 0.058(9) 0.082(10) 0.044(8) 0.030(7) 0.006(7) 0.039(7)
O11 0.032(6) 0.042(6) 0.026(5) 0.011(4) -0.006(4) 0.007(4)
O12 0.055(8) 0.025(7) 0.028(6) 0.003(5) 0.019(6) 0.013(6)
O13 0.083(10) 0.066(10) 0.076(9) -0.010(7) 0.011(8) 0.030(8)
O14 0.081(10) 0.063(9) 0.077(9) -0.002(7) -0.032(7) 0.047(8)

loop_
_atom_type_symbol
_atom_type_description
_atom_type_scat_dispersion_real
_atom_type_scat_dispersion_imag
_atom_type_scat_source
C C 0.0033 0.0016 'International Tables Vol C Tables 4.2.6.8 and 6.1.1.4'
H H 0.0000 0.0000 'International Tables Vol C Tables 4.2.6.8 and 6.1.1.4'
O O 0.0106 0.0060 'International Tables Vol C Tables 4.2.6.8 and 6.1.1.4'
N N 0.0061 0.0033 'International Tables Vol C Tables 4.2.6.8 and 6.1.1.4'
Nd Nd -0.1943 3.0179 'International Tables Vol C Tables 4.2.6.8 and 6.1.1.4'

loop_
_geom_angle_atom_site_label_1
_geom_angle_atom_site_label_2
_geom_angle_atom_site_label_3
_geom_angle
_geom_angle_site_symmetry_1
_geom_angle_site_symmetry_3
_geom_angle_publ_flag
O3A Nd1 O3A 145.5(4) . 10_666 ?
O3A Nd1 O1B 74.3(3) . 10_666 ?
O3A Nd1 O1B 102.1(3) 10_666 10_666 ?
O3A Nd1 O1B 102.1(3) . . ?
O3A Nd1 O1B 74.3(3) 10_666 . ?
O1B Nd1 O1B 168.0(3) 10_666 . ?
O3A Nd1 O2B 70.4(2) . . ?
O3A Nd1 O2B 129.6(3) 10_666 . ?
O1B Nd1 O2B 126.3(2) 10_666 . ?
O1B Nd1 O2B 60.9(2) . . ?
O3A Nd1 O2B 129.6(3) . 10_666 ?
O3A Nd1 O2B 70.4(2) 10_666 10_666 ?
O1B Nd1 O2B 60.9(2) 10_666 10_666 ?
O1B Nd1 O2B 126.3(2) . 10_666 ?
O2B Nd1 O2B 118.8(3) . 10_666 ?
O3A Nd1 O4B 73.5(2) . 10_666 ?
O3A Nd1 O4B 138.1(2) 10_666 10_666 ?
O1B Nd1 O4B 68.1(3) 10_666 10_666 ?
O1B Nd1 O4B 122.3(3) . 10_666 ?
O2B Nd1 O4B 63.9(3) . 10_666 ?
O2B Nd1 O4B 69.5(2) 10_666 10_666 ?
O3A Nd1 O4B 138.1(2) . . ?
O3A Nd1 O4B 73.5(2) 10_666 . ?
O1B Nd1 O4B 122.3(3) 10_666 . ?
O1B Nd1 O4B 68.1(3) . . ?
O2B Nd1 O4B 69.5(2) . . ?
O2B Nd1 O4B 63.9(3) 10_666 . ?
O4B Nd1 O4B 78.3(3) 10_666 . ?
O3A Nd1 O1 72.4(3) . 10_666 ?
O3A Nd1 O1 75.7(3) 10_666 10_666 ?
O1B Nd1 O1 105.2(3) 10_666 10_666 ?
O1B Nd1 O1 62.9(3) . 10_666 ?
O2B Nd1 O1 101.1(3) . 10_666 ?
O2B Nd1 O1 138.5(3) 10_666 10_666 ?
O4B Nd1 O1 145.8(3) 10_666 10_666 ?
O4B Nd1 O1 127.3(3) . 10_666 ?
O3A Nd1 O1 75.7(3) . . ?
O3A Nd1 O1 72.4(3) 10_666 . ?
O1B Nd1 O1 62.9(3) 10_666 . ?
O1B Nd1 O1 105.2(3) . . ?
O2B Nd1 O1 138.5(3) . . ?
O2B Nd1 O1 101.1(3) 10_666 . ?
O4B Nd1 O1 127.4(3) 10_666 . ?
O4B Nd1 O1 145.8(3) . . ?
O1 Nd1 O1 44.8(5) 10_666 . ?
O2C Nd2 O3D 78.2(3) . 8_567 ?
O2C Nd2 O1A 83.7(3) . . ?
O3D Nd2 O1A 71.5(3) 8_567 . ?
O2C Nd2 O4A 71.0(3) . 8_667 ?
O3D Nd2 O4A 78.0(3) 8_567 8_667 ?
O1A Nd2 O4A 143.7(3) . 8_667 ?
O2C Nd2 O4C 150.8(3) . 8_567 ?
O3D Nd2 O4C 73.7(3) 8_567 8_567 ?
O1A Nd2 O4C 80.0(3) . 8_567 ?
O4A Nd2 O4C 110.1(2) 8_667 8_567 ?
O2C Nd2 O4D 81.5(3) . . ?
O3D Nd2 O4D 150.6(3) 8_567 . ?
O1A Nd2 O4D 127.0(2) . . ?
O4A Nd2 O4D 75.4(2) 8_667 . ?
O4C Nd2 O4D 127.6(3) 8_567 . ?
O2C Nd2 O2A 70.2(3) . . ?
O3D Nd2 O2A 125.3(3) 8_567 . ?
O1A Nd2 O2A 61.8(2) . . ?
O4A Nd2 O2A 127.6(3) 8_667 . ?
O4C Nd2 O2A 120.9(3) 8_567 . ?
O4D Nd2 O2A 65.2(2) . . ?
O2C Nd2 O5C 145.6(2) . 8_567 ?
O3D Nd2 O5C 117.9(3) 8_567 8_567 ?
O1A Nd2 O5C 74.5(3) . 8_567 ?
O4A Nd2 O5C 139.2(3) 8_667 8_567 ?
O4C Nd2 O5C 50.1(2) 8_567 8_567 ?
O4D Nd2 O5C 90.7(3) . 8_567 ?
O2A Nd2 O5C 76.0(3) . 8_567 ?
O2C Nd2 O5D 122.9(3) . . ?
O3D Nd2 O5D 129.0(3) 8_567 . ?
O1A Nd2 O5D 146.7(3) . . ?
O4A Nd2 O5D 69.2(3) 8_667 . ?
O4C Nd2 O5D 82.1(3) 8_567 . ?
O4D Nd2 O5D 50.1(2) . . ?
O2A Nd2 O5D 105.6(2) . . ?
O5C Nd2 O5D 72.5(3) 8_567 . ?
O2C Nd2 O5A 110.7(3) . 8_667 ?
O3D Nd2 O5A 63.5(3) 8_567 8_667 ?
O1A Nd2 O5A 127.6(2) . 8_667 ?
O4A Nd2 O5A 47.0(2) 8_667 8_667 ?
O4C Nd2 O5A 63.2(2) 8_567 8_667 ?
O4D Nd2 O5A 105.2(2) . 8_667 ?
O2A Nd2 O5A 170.4(3) . 8_667 ?
O5C Nd2 O5A 103.8(3) 8_567 8_667 ?
O5D Nd2 O5A 65.6(3) . 8_667 ?
C4D Nd2 O5A 84.7(3) . 8_667 ?
C4C Nd2 O5A 83.8(3) 8_567 8_667 ?
O4D Nd3 O2 138.7(2) . . ?
O4D Nd3 O2B 136.0(2) . . ?
O2 Nd3 O2B 81.4(3) . . ?
O4D Nd3 O1D 68.5(3) . . ?
O2 Nd3 O1D 73.2(3) . . ?
O2B Nd3 O1D 154.6(2) . . ?
O4D Nd3 O5B 85.2(3) . 10_666 ?
O2 Nd3 O5B 95.9(3) . 10_666 ?
O2B Nd3 O5B 112.8(2) . 10_666 ?
O1D Nd3 O5B 69.6(3) . 10_666 ?
O4D Nd3 O3C 75.8(3) . . ?
O2 Nd3 O3C 113.2(3) . . ?
O2B Nd3 O3C 69.8(2) . . ?
O1D Nd3 O3C 121.3(3) . . ?
O5B Nd3 O3C 150.7(3) 10_666 . ?
O4D Nd3 O2D 74.4(2) . . ?
O2 Nd3 O2D 74.5(2) . . ?
O2B Nd3 O2D 112.2(3) . . ?
O1D Nd3 O2D 62.3(3) . . ?
O5B Nd3 O2D 131.7(3) 10_666 . ?
O3C Nd3 O2D 64.2(2) . . ?
O4D Nd3 O4B 133.1(3) . 10_666 ?
O2 Nd3 O4B 71.6(2) . 10_666 ?
O2B Nd3 O4B 64.7(2) . 10_666 ?
O1D Nd3 O4B 105.1(3) . 10_666 ?
O5B Nd3 O4B 51.6(2) 10_666 10_666 ?
O3C Nd3 O4B 132.9(2) . 10_666 ?
O2D Nd3 O4B 146.0(2) . 10_666 ?
O4D Nd3 O2A 67.3(2) . . ?
O2 Nd3 O2A 152.5(2) . . ?
O2B Nd3 O2A 78.8(2) . . ?
O1D Nd3 O2A 124.5(3) . . ?
O5B Nd3 O2A 74.8(3) 10_666 . ?
O3C Nd3 O2A 77.3(3) . . ?
O2D Nd3 O2A 131.0(2) . . ?
O4B Nd3 O2A 82.7(2) 10_666 . ?
O5A Nd4 O3B 141.8(3) 1_655 . ?
O5A Nd4 O4C 72.2(3) 1_655 . ?
O3B Nd4 O4C 133.0(3) . . ?
O5A Nd4 O1C 134.5(3) 1_655 . ?
O3B Nd4 O1C 83.7(3) . . ?
O4C Nd4 O1C 71.3(3) . . ?
O5A Nd4 O2D 73.8(3) 1_655 . ?
O3B Nd4 O2D 85.5(3) . . ?
O4C Nd4 O2D 74.7(3) . . ?
O1C Nd4 O2D 120.3(3) . . ?
O5A Nd4 O4 72.1(4) 1_655 . ?
O3B Nd4 O4 137.1(3) . . ?
O4C Nd4 O4 70.6(3) . . ?
O1C Nd4 O4 70.8(3) . . ?
O2D Nd4 O4 137.0(3) . . ?
O5A Nd4 O6 117.5(4) 1_655 . ?
O3B Nd4 O6 71.7(4) . . ?
O4C Nd4 O6 129.8(4) . . ?
O1C Nd4 O6 69.8(4) . . ?
O2D Nd4 O6 154.3(3) . . ?
O4 Nd4 O6 67.4(4) . . ?
O5A Nd4 O5 74.8(4) 1_655 . ?
O3B Nd4 O5 92.4(4) . . ?
O4C Nd4 O5 133.8(4) . . ?
O1C Nd4 O5 114.1(4) . . ?
O2D Nd4 O5 124.8(4) . . ?
O4 Nd4 O5 69.1(5) . . ?
O6 Nd4 O5 47.3(4) . . ?
O5A Nd4 O3 75.0(3) 1_655 . ?
O3B Nd4 O3 67.2(3) . . ?
O4C Nd4 O3 133.6(3) . . ?
O1C Nd4 O3 150.2(3) . . ?
O2D Nd4 O3 65.2(3) . . ?
O4 Nd4 O3 127.5(3) . . ?
O6 Nd4 O3 94.3(4) . . ?
O5 Nd4 O3 63.5(4) . . ?
O5A Nd4 O3C 125.7(3) 1_655 . ?
O3B Nd4 O3C 66.0(2) . . ?
O4C Nd4 O3C 67.1(2) . . ?
O1C Nd4 O3C 60.0(3) . . ?
O2D Nd4 O3C 62.1(3) . . ?
O4 Nd4 O3C 122.4(3) . . ?
O6 Nd4 O3C 115.9(4) . . ?
O5 Nd4 O3C 157.6(4) . . ?
O3 Nd4 O3C 109.9(3) . . ?
C1A O1A Nd2 128.5(6) . . ?
C2A O2A Nd3 126.4(6) . . ?
C2A O2A Nd2 124.0(7) . . ?
Nd3 O2A Nd2 108.2(3) . . ?
C2A O3A Nd1 152.1(8) . . ?
C4A O4A Nd2 106.8(8) . 8_567 ?
C4A O5A Nd4 168.3(8) . 1_455 ?
C4A O5A Nd2 85.2(7) . 8_567 ?
Nd4 O5A Nd2 106.4(3) 1_455 8_567 ?
O1A C1A C3A 111.1(9) . . ?
O1A C1A C2A 108.0(9) . . ?
C3A C1A C2A 108.9(9) . . ?
O1A C1A C5A 107.6(9) . . ?
C3A C1A C5A 112.6(10) . . ?
C2A C1A C5A 108.6(10) . . ?
O3A C2A O2A 128.2(11) . . ?
O3A C2A C1A 114.4(10) . . ?
O2A C2A C1A 117.2(9) . . ?
C1A C3A C4A 110.7(10) . . ?
C1A C3A H3A1 109.5 . . ?
C4A C3A H3A1 109.5 . . ?
C1A C3A H3A2 109.5 . . ?
C4A C3A H3A2 109.5 . . ?
H3A1 C3A H3A2 108.1 . . ?
O5A C4A O4A 120.6(12) . . ?
O5A C4A C3A 124.6(11) . . ?
O4A C4A C3A 114.2(12) . . ?
C1A C5A H5A1 109.5 . . ?
C1A C5A H5A2 109.5 . . ?
H5A1 C5A H5A2 109.5 . . ?
C1A C5A H5A3 109.5 . . ?
H5A1 C5A H5A3 109.5 . . ?
H5A2 C5A H5A3 109.5 . . ?
C1B O1B Nd1 119.6(7) . . ?
C2B O2B Nd3 116.1(7) . . ?
C2B O2B Nd1 118.2(6) . . ?
Nd3 O2B Nd1 115.0(3) . . ?
C2B O3B Nd4 146.6(6) . . ?
C4B O4B Nd1 132.5(7) . . ?
C4B O4B Nd3 94.3(6) . 10_666 ?
Nd1 O4B Nd3 113.0(3) . 10_666 ?
C4B O5B Nd3 96.0(8) . 10_666 ?
O1B C1B C5B 110.3(10) . . ?
O1B C1B C3B 109.0(9) . . ?
C5B C1B C3B 112.8(10) . . ?
O1B C1B C2B 103.4(10) . . ?
C5B C1B C2B 110.4(9) . . ?
C3B C1B C2B 110.4(10) . . ?
O2B C2B O3B 124.1(11) . . ?
O2B C2B C1B 120.9(11) . . ?
O3B C2B C1B 114.9(11) . . ?
C1B C3B C4B 114.3(10) . . ?
C1B C3B H3B1 108.7 . . ?
C4B C3B H3B1 108.7 . . ?
C1B C3B H3B2 108.7 . . ?
C4B C3B H3B2 108.7 . . ?
H3B1 C3B H3B2 107.6 . . ?
O4B C4B O5B 117.9(12) . . ?
O4B C4B C3B 122.5(9) . . ?
O5B C4B C3B 119.6(12) . . ?
C1B C5B H5B1 109.5 . . ?
C1B C5B H5B2 109.5 . . ?
H5B1 C5B H5B2 109.5 . . ?
C1B C5B H5B3 109.5 . . ?
H5B1 C5B H5B3 109.5 . . ?
H5B2 C5B H5B3 109.5 . . ?
C1C O1C Nd4 119.5(7) . . ?
C2C O2C Nd2 139.3(8) . . ?
C2C O3C Nd3 135.4(9) . . ?
C2C O3C Nd4 119.1(8) . . ?
Nd3 O3C Nd4 104.1(3) . . ?
C4C O4C Nd4 131.5(7) . . ?
C4C O4C Nd2 96.9(6) . 8_667 ?
Nd4 O4C Nd2 117.9(3) . 8_667 ?
C4C O5C Nd2 94.3(7) . 8_667 ?
O1C C1C C5C 109.6(10) . . ?
O1C C1C C3C 110.4(9) . . ?
C5C C1C C3C 111.7(10) . . ?
O1C C1C C2C 106.6(10) . . ?
C5C C1C C2C 109.1(11) . . ?
C3C C1C C2C 109.3(10) . . ?
O3C C2C O2C 127.6(13) . . ?
O3C C2C C1C 116.0(12) . . ?
O2C C2C C1C 116.4(10) . . ?
C4C C3C C1C 116.7(10) . . ?
C4C C3C H3C1 108.1 . . ?
C1C C3C H3C1 108.1 . . ?
C4C C3C H3C2 108.1 . . ?
C1C C3C H3C2 108.1 . . ?
H3C1 C3C H3C2 107.3 . . ?
O5C C4C O4C 118.6(11) . . ?
O5C C4C C3C 120.4(10) . . ?
O4C C4C C3C 120.6(9) . . ?
C1C C5C H5C1 109.5 . . ?
C1C C5C H5C2 109.5 . . ?
H5C1 C5C H5C2 109.5 . . ?
C1C C5C H5C3 109.5 . . ?
H5C1 C5C H5C3 109.5 . . ?
H5C2 C5C H5C3 109.5 . . ?
C1D O1D Nd3 115.1(7) . . ?
C2D O2D Nd3 115.1(7) . . ?
C2D O2D Nd4 132.8(8) . . ?
Nd3 O2D Nd4 105.6(3) . . ?
C2D O3D Nd2 148.1(9) . 8_667 ?
C4D O4D Nd3 140.2(8) . . ?
C4D O4D Nd2 98.2(7) . . ?
Nd3 O4D Nd2 116.0(3) . . ?
C4D O5D Nd2 92.7(8) . . ?
O1D C1D C2D 108.4(9) . . ?
O1D C1D C5D 112.1(10) . . ?
C2D C1D C5D 108.9(11) . . ?
O1D C1D C3D 108.7(9) . . ?
C2D C1D C3D 112.3(10) . . ?
C5D C1D C3D 106.5(10) . . ?
O2D C2D O3D 126.3(13) . . ?
O2D C2D C1D 118.0(10) . . ?
O3D C2D C1D 115.7(11) . . ?
C4D C3D C1D 112.2(10) . . ?
C4D C3D H3D1 109.2 . . ?
C1D C3D H3D1 109.2 . . ?
C4D C3D H3D2 109.2 . . ?
C1D C3D H3D2 109.2 . . ?
H3D1 C3D H3D2 107.9 . . ?
O4D C4D O5D 118.7(12) . . ?
O4D C4D C3D 122.2(11) . . ?
O5D C4D C3D 119.2(11) . . ?
C1D C5D H5D1 109.5 . . ?
C1D C5D H5D2 109.5 . . ?
H5D1 C5D H5D2 109.5 . . ?
C1D C5D H5D3 109.5 . . ?
H5D1 C5D H5D3 109.5 . . ?
H5D2 C5D H5D3 109.5 . . ?
O6 N1 O5 117.0(18) . . ?
O6 N1 O7 120.3(18) . . ?
O5 N1 O7 121.5(18) . . ?
O9 C1 O10 121.2(14) . . ?
O9 C1 O8 117.3(14) . . ?
O10 C1 O8 118.9(14) . . ?
N1 O5 Nd4 95.4(12) . . ?
N1 O6 Nd4 98.7(11) . . ?

loop_
_geom_bond_atom_site_label_1
_geom_bond_atom_site_label_2
_geom_bond_distance
_geom_bond_site_symmetry_2
_geom_bond_publ_flag
Nd1 O3A 2.433(6) . ?
Nd1 O3A 2.433(6) 10_666 ?
Nd1 O1B 2.510(8) 10_666 ?
Nd1 O1B 2.510(8) . ?
Nd1 O2B 2.534(7) . ?
Nd1 O2B 2.534(7) 10_666 ?
Nd1 O4B 2.537(7) 10_666 ?
Nd1 O4B 2.537(7) . ?
Nd1 O1 2.641(10) 10_666 ?
Nd1 O1 2.641(10) . ?
Nd2 O2C 2.375(9) . ?
Nd2 O3D 2.425(8) 8_567 ?
Nd2 O1A 2.432(7) . ?
Nd2 O4A 2.459(8) 8_667 ?
Nd2 O4C 2.513(8) 8_567 ?
Nd2 O4D 2.509(7) . ?
Nd2 O2A 2.600(6) . ?
Nd2 O5C 2.606(10) 8_567 ?
Nd2 O5D 2.609(9) . ?
Nd2 O5A 2.955(8) 8_667 ?
Nd3 O4D 2.413(7) . ?
Nd3 O2 2.476(8) . ?
Nd3 O2B 2.483(7) . ?
Nd3 O1D 2.498(8) . ?
Nd3 O5B 2.495(9) 10_666 ?
Nd3 O3C 2.491(8) . ?
Nd3 O2D 2.528(8) . ?
Nd3 O4B 2.536(7) 10_666 ?
Nd3 O2A 2.554(8) . ?
Nd3 Nd4 4.0392(11) . ?
Nd4 O5A 2.397(8) 1_655 ?
Nd4 O3B 2.414(8) . ?
Nd4 O4C 2.504(7) . ?
Nd4 O1C 2.498(9) . ?
Nd4 O2D 2.543(9) . ?
Nd4 O4 2.555(12) . ?
Nd4 O6 2.583(14) . ?
Nd4 O5 2.637(16) . ?
Nd4 O3 2.611(9) . ?
Nd4 O3C 2.629(8) . ?
O1A C1A 1.439(11) . ?
O2A C2A 1.261(13) . ?
O3A C2A 1.225(12) . ?
O4A C4A 1.311(13) . ?
O4A Nd2 2.459(8) 8_567 ?
O5A C4A 1.226(15) . ?
O5A Nd4 2.397(8) 1_455 ?
O5A Nd2 2.955(8) 8_567 ?
C1A C3A 1.511(16) . ?
C1A C2A 1.554(15) . ?
C1A C5A 1.558(17) . ?
C3A C4A 1.528(17) . ?
C3A H3A1 0.9700 . ?
C3A H3A2 0.9700 . ?
C5A H5A1 0.9600 . ?
C5A H5A2 0.9600 . ?
C5A H5A3 0.9600 . ?
O1B C1B 1.464(14) . ?
O2B C2B 1.225(14) . ?
O3B C2B 1.297(14) . ?
O4B C4B 1.274(15) . ?
O4B Nd3 2.536(7) 10_666 ?
O5B C4B 1.280(12) . ?
O5B Nd3 2.495(8) 10_666 ?
C1B C5B 1.493(17) . ?
C1B C3B 1.505(15) . ?
C1B C2B 1.558(16) . ?
C3B C4B 1.505(17) . ?
C3B H3B1 0.9700 . ?
C3B H3B2 0.9700 . ?
C5B H5B1 0.9600 . ?
C5B H5B2 0.9600 . ?
C5B H5B3 0.9600 . ?
O1C C1C 1.439(13) . ?
O2C C2C 1.236(14) . ?
O3C C2C 1.263(13) . ?
O4C C4C 1.295(12) . ?
O4C Nd2 2.513(7) 8_667 ?
O5C C4C 1.227(12) . ?
O5C Nd2 2.606(9) 8_667 ?
C1C C5C 1.498(18) . ?
C1C C3C 1.541(14) . ?
C1C C2C 1.583(19) . ?
C3C C4C 1.488(16) . ?
C3C H3C1 0.9700 . ?
C3C H3C2 0.9700 . ?
C5C H5C1 0.9600 . ?
C5C H5C2 0.9600 . ?
C5C H5C3 0.9600 . ?
O1D C1D 1.441(12) . ?
O2D C2D 1.279(13) . ?
O3D C2D 1.242(12) . ?
O3D Nd2 2.426(8) 8_667 ?
O4D C4D 1.247(13) . ?
O5D C4D 1.274(13) . ?
C1D C2D 1.531(19) . ?
C1D C5D 1.546(17) . ?
C1D C3D 1.570(15) . ?
C3D C4D 1.469(17) . ?
C3D H3D1 0.9700 . ?
C3D H3D2 0.9700 . ?
C5D H5D1 0.9600 . ?
C5D H5D2 0.9600 . ?
C5D H5D3 0.9600 . ?
N1 O6 1.217(9) . ?
N1 O5 1.241(10) . ?
N1 O7 1.251(10) . ?
C1 O9 1.26(2) . ?
C1 O10 1.27(3) . ?
C1 O8 1.28(2) . ?
